data_4511608
loop_
_publ_author_name
'Ke, Szu-Yu'
'Chang, Ya-Fan'
'Wang, Hsin-Yu'
'Yang, Ching-Chun'
'Ni, Cheng-Wei'
'Lin, Gu-Ying'
'Chen, Tzu-Ting'
'Ho, Mei-Lin'
'Lee, Gene-Hsiang'
'Chuang, Yu-Chun'
'Wang, Chih-Chieh'

_publ_section_title
;
 Self-Assembly of Four Coordination Polymers in Three-Dimensional
 Entangled Architecture Showing Reversible Dynamic Solid-State Structural
 Transformation and Color-Changing Behavior upon Thermal Dehydration and
 Rehydration
;
_journal_issue 8
_journal_name_full 'Crystal Growth &amp; Design'
_journal_page_first 4011
_journal_paper_doi 10.1021/cg500620k
_journal_volume 14
_journal_year 2014
_chemical_formula_sum 'C76 H80.5 Co4 N8 O28.5'
_chemical_formula_weight 1797.70
_chemical_name_systematic
; 
 ? 
;
_space_group_IT_number 33
_symmetry_cell_setting orthorhombic
_symmetry_space_group_name_Hall 'P 2c -2n'
_symmetry_space_group_name_H-M 'P n a 21'
_atom_sites_solution_hydrogens geom
_atom_sites_solution_primary direct
_atom_sites_solution_secondary difmap
_audit_creation_method SHELXL-97
_cell_angle_alpha 90.00
_cell_angle_beta 90.00
_cell_angle_gamma 90.00
_cell_formula_units_Z 4
_cell_length_a 20.4932(8)
_cell_length_b 13.7177(6)
_cell_length_c 27.2481(11)
_cell_measurement_reflns_used 3576
_cell_measurement_temperature 150(2)
_cell_measurement_theta_max 20.06
_cell_measurement_theta_min 2.33
_cell_volume 7660.0(5)
_computing_cell_refinement 'Bruker SAINT'
_computing_data_collection 'Bruker SMART'
_computing_data_reduction 'Bruker SAINT'
_computing_molecular_graphics 'Bruker SHELXTL'
_computing_publication_material 'Bruker SHELXTL'
_computing_structure_refinement 'SHELXL-97 (Sheldrick, 2008)'
_computing_structure_solution 'SHELXS-97 (Sheldrick, 2008)'
_diffrn_ambient_temperature 150(2)
_diffrn_measured_fraction_theta_full 1.000
_diffrn_measured_fraction_theta_max 1.000
_diffrn_measurement_device_type 'BRUKER SMART APEXCCD area detector'
_diffrn_measurement_method 'omega scans'
_diffrn_radiation_monochromator graphite
_diffrn_radiation_source 'fine-focus sealed tube'
_diffrn_radiation_type MoK\a
_diffrn_radiation_wavelength 0.71073
_diffrn_reflns_av_R_equivalents 0.0966
_diffrn_reflns_av_sigmaI/netI 0.0938
_diffrn_reflns_limit_h_max 25
_diffrn_reflns_limit_h_min -26
_diffrn_reflns_limit_k_max 17
_diffrn_reflns_limit_k_min -17
_diffrn_reflns_limit_l_max 35
_diffrn_reflns_limit_l_min -35
_diffrn_reflns_number 57516
_diffrn_reflns_theta_full 27.50
_diffrn_reflns_theta_max 27.50
_diffrn_reflns_theta_min 1.49
_exptl_absorpt_coefficient_mu 0.942
_exptl_absorpt_correction_T_max 0.8339
_exptl_absorpt_correction_T_min 0.7043
_exptl_absorpt_correction_type multi-scan
_exptl_absorpt_process_details 'SADABS (Bruker, 2001)'
_exptl_crystal_colour light-red
_exptl_crystal_density_diffrn 1.559
_exptl_crystal_density_meas ?
_exptl_crystal_density_method 'not measured'
_exptl_crystal_description block
_exptl_crystal_F_000 3714
_exptl_crystal_size_max 0.40
_exptl_crystal_size_mid 0.35
_exptl_crystal_size_min 0.20
_refine_diff_density_max 1.662
_refine_diff_density_min -0.607
_refine_diff_density_rms 0.090
_refine_ls_abs_structure_details 'Flack H D (1983), Acta Cryst. A39, 876-881'
_refine_ls_abs_structure_Flack 0.078(12)
_refine_ls_extinction_method none
_refine_ls_goodness_of_fit_ref 1.026
_refine_ls_hydrogen_treatment constr
_refine_ls_matrix_type full
_refine_ls_number_parameters 1094
_refine_ls_number_reflns 17454
_refine_ls_number_restraints 1
_refine_ls_restrained_S_all 1.026
_refine_ls_R_factor_all 0.0863
_refine_ls_R_factor_gt 0.0586
_refine_ls_shift/su_max 0.004
_refine_ls_shift/su_mean 0.000
_refine_ls_structure_factor_coef Fsqd
_refine_ls_weighting_details 'calc w=1/[\s^2^(Fo^2^)+(0.0534P)^2^+3.3298P] where P=(Fo^2^+2Fc^2^)/3'
_refine_ls_weighting_scheme calc
_refine_ls_wR_factor_gt 0.1233
_refine_ls_wR_factor_ref 0.1360
_reflns_number_gt 13077
_reflns_number_total 17454
_reflns_threshold_expression >2sigma(I)
_cod_data_source_file cg500620k_si_002.cif
_cod_data_source_block ic16284
_cod_depositor_comments
;
The following automatic conversions were performed:

'_symmetry_cell_setting' value 'Orthorhombic' changed to
'orthorhombic' according to
/usr/data/users/saulius/crontab/automatic-downloads/rss-feeds/ACS/lib/dictionaries/cif_core.dic
dictionary named 'cif_core.dic' version 2.4.2 from 2011-04-26.

Automatic conversion script
Id: cif_fix_values 2281 2013-09-26 08:29:07Z andrius 

 Adding full bibliography for 4511608.cif.

The following automatic conversions were performed:

'_exptl_crystal_density_meas' value 'not_measured' was changed to '?'
- the value is perceived as not measured.

Automatic conversion script
Id: cif_fix_values 3008 2015-01-20 13:52:24Z robertas 
;
_cod_original_sg_symbol_H-M Pna2(1)
_cod_original_formula_sum 'C76 H80.50 Co4 N8 O28.50'
_cod_database_code 4511608

loop_
_symmetry_equiv_pos_as_xyz
'x, y, z'
'-x, -y, z+1/2'
'x+1/2, -y+1/2, z'
'-x+1/2, y+1/2, z+1/2'

loop_
_atom_site_label
_atom_site_type_symbol
_atom_site_fract_x
_atom_site_fract_y
_atom_site_fract_z
_atom_site_U_iso_or_equiv
_atom_site_adp_type
_atom_site_occupancy
_atom_site_symmetry_multiplicity
_atom_site_calc_flag
_atom_site_refinement_flags
_atom_site_disorder_assembly
_atom_site_disorder_group
Co1 Co 0.72980(3) 1.24729(5) 0.68399(3) 0.01541(14) Uani 1 1 d . . .
Co2 Co 0.47157(3) 0.97861(5) 0.78297(2) 0.01640(15) Uani 1 1 d . . .
Co3 Co 0.74088(3) 0.78594(5) 0.48325(3) 0.01628(15) Uani 1 1 d . . .
Co4 Co 0.98015(3) 1.01924(5) 0.40269(3) 0.02379(17) Uani 1 1 d . . .
O1 O 0.83322(16) 1.2627(2) 0.69566(12) 0.0177(8) Uani 1 1 d . . .
O2 O 0.79306(16) 1.2514(2) 0.62102(13) 0.0197(8) Uani 1 1 d . . .
O3 O 0.93781(19) 1.2526(3) 0.47738(14) 0.0303(9) Uani 1 1 d . . .
O4 O 1.04494(18) 1.2239(3) 0.48817(14) 0.0287(9) Uani 1 1 d . . .
O5 O 1.13951(16) 1.2631(2) 0.65248(13) 0.0205(8) Uani 1 1 d . . .
O6 O 1.07586(17) 1.2832(3) 0.71792(14) 0.0261(9) Uani 1 1 d . . .
O7 O 0.57069(16) 0.9613(3) 0.78321(14) 0.0252(8) Uani 1 1 d . A .
O8 O 0.5798(9) 0.8100(13) 0.7981(7) 0.026(3) Uani 0.56(2) 1 d P A 1
O8' O 0.5769(12) 0.8003(17) 0.8174(8) 0.026(3) Uani 0.44(2) 1 d P A 2
O9 O 0.74533(18) 1.1842(3) 0.83829(15) 0.0260(8) Uani 1 1 d . A .
O10 O 0.84698(17) 1.1270(3) 0.84273(15) 0.0324(10) Uani 1 1 d . A .
O11 O 0.88598(17) 0.7736(3) 0.83391(14) 0.0259(9) Uani 1 1 d . A .
O12 O 0.80453(17) 0.6724(3) 0.81479(15) 0.0290(9) Uani 1 1 d . A .
O13 O 0.84603(16) 0.7981(2) 0.47174(12) 0.0195(8) Uani 1 1 d . . .
O14 O 0.80503(16) 0.7796(2) 0.54562(13) 0.0204(8) Uani 1 1 d . . .
O15 O 1.08743(17) 0.7422(3) 0.44916(13) 0.0252(9) Uani 1 1 d . . .
O16 O 1.15034(16) 0.7243(3) 0.51548(13) 0.0211(8) Uani 1 1 d . . .
O17 O 0.94704(17) 0.7446(3) 0.68918(14) 0.0290(9) Uani 1 1 d . . .
H17A H 0.9173 0.7104 0.6769 0.044 Uiso 1 1 calc R . .
O18 O 1.05433(18) 0.7196(3) 0.68046(14) 0.0287(9) Uani 1 1 d . . .
N1 N 0.74318(19) 1.0893(3) 0.68790(17) 0.0199(9) Uani 1 1 d . . .
N2 N 0.7223(2) 0.4047(3) 0.67671(17) 0.0222(10) Uani 1 1 d . . .
N3 N 0.4723(2) 0.9791(3) 0.86194(16) 0.0178(9) Uani 1 1 d . . .
N4 N 0.5340(2) 1.0100(3) 1.20395(16) 0.0192(10) Uani 1 1 d . . .
N5 N 0.7484(2) 0.6270(3) 0.47678(18) 0.0253(10) Uani 1 1 d . . .
N6 N 0.73666(19) -0.0578(3) 0.48991(17) 0.0195(9) Uani 1 1 d . . .
N7 N 0.9744(2) 1.0121(3) 0.48089(19) 0.0259(10) Uani 1 1 d . . .
N8 N 1.0192(2) 0.9834(3) 0.82436(18) 0.0263(11) Uani 1 1 d . . .
C1 C 0.7969(3) 1.0448(4) 0.7030(2) 0.0278(13) Uani 1 1 d . . .
H1A H 0.8318 1.0843 0.7145 0.033 Uiso 1 1 calc R . .
C2 C 0.8055(3) 0.9446(4) 0.7033(2) 0.0283(13) Uani 1 1 d . . .
H2A H 0.8455 0.9173 0.7143 0.034 Uiso 1 1 calc R . .
C3 C 0.7555(2) 0.8845(3) 0.6873(2) 0.0206(11) Uani 1 1 d . . .
C4 C 0.6981(3) 0.9305(4) 0.6727(2) 0.0337(15) Uani 1 1 d . . .
H4A H 0.6617 0.8931 0.6622 0.040 Uiso 1 1 calc R . .
C5 C 0.6945(3) 1.0307(4) 0.6737(2) 0.0298(14) Uani 1 1 d . . .
H5A H 0.6548 1.0603 0.6636 0.036 Uiso 1 1 calc R . .
C6 C 0.7632(3) 0.7744(4) 0.6895(2) 0.0304(14) Uani 1 1 d . . .
H6A H 0.8078 0.7574 0.6784 0.036 Uiso 1 1 calc R . .
H6B H 0.7591 0.7534 0.7241 0.036 Uiso 1 1 calc R . .
C7 C 0.7150(3) 0.7177(4) 0.6592(3) 0.0373(15) Uani 1 1 d . . .
H7A H 0.6703 0.7390 0.6679 0.045 Uiso 1 1 calc R . .
H7B H 0.7220 0.7334 0.6241 0.045 Uiso 1 1 calc R . .
C8 C 0.7181(3) 0.4467(4) 0.6323(2) 0.0345(15) Uani 1 1 d . . .
H8A H 0.7158 0.4057 0.6043 0.041 Uiso 1 1 calc R . .
C9 C 0.7170(3) 0.5458(4) 0.6254(2) 0.0319(14) Uani 1 1 d . . .
H9A H 0.7145 0.5717 0.5931 0.038 Uiso 1 1 calc R . .
C10 C 0.7196(3) 0.6092(4) 0.6658(2) 0.0304(14) Uani 1 1 d . . .
C11 C 0.7241(4) 0.5649(5) 0.7109(3) 0.0464(18) Uani 1 1 d . . .
H11A H 0.7268 0.6039 0.7397 0.056 Uiso 1 1 calc R . .
C12 C 0.7247(3) 0.4649(4) 0.7149(2) 0.0393(16) Uani 1 1 d . . .
H12A H 0.7270 0.4373 0.7468 0.047 Uiso 1 1 calc R . .
C13 C 0.8414(2) 1.2588(3) 0.64959(18) 0.0142(10) Uani 1 1 d . . .
C14 C 0.9092(2) 1.2601(3) 0.62914(18) 0.0163(10) Uani 1 1 d . . .
C15 C 0.9177(3) 1.2556(3) 0.57825(19) 0.0184(11) Uani 1 1 d . . .
H15A H 0.8805 1.2553 0.5574 0.022 Uiso 1 1 calc R . .
C16 C 0.9797(2) 1.2516(3) 0.55762(19) 0.0174(11) Uani 1 1 d . . .
C17 C 0.9879(3) 1.2425(4) 0.5028(2) 0.0228(12) Uani 1 1 d . . .
C18 C 1.0340(2) 1.2548(3) 0.58914(19) 0.0172(11) Uani 1 1 d . . .
H18A H 1.0767 1.2508 0.5757 0.021 Uiso 1 1 calc R . .
C19 C 1.0260(2) 1.2637(3) 0.63989(19) 0.0168(11) Uani 1 1 d . . .
C20 C 1.0845(2) 1.2702(3) 0.67302(19) 0.0172(11) Uani 1 1 d . . .
C21 C 0.9630(2) 1.2663(3) 0.65931(19) 0.0143(10) Uani 1 1 d . . .
H21A H 0.9572 1.2724 0.6938 0.017 Uiso 1 1 calc R . .
C22 C 0.4281(3) 0.9314(4) 0.88942(19) 0.0265(13) Uani 1 1 d . . .
H22A H 0.3950 0.8954 0.8731 0.032 Uiso 1 1 calc R . .
C23 C 0.4283(3) 0.9320(4) 0.9391(2) 0.0276(13) Uani 1 1 d . . .
H23A H 0.3970 0.8939 0.9562 0.033 Uiso 1 1 calc R . .
C24 C 0.4726(3) 0.9864(4) 0.9653(2) 0.0192(12) Uani 1 1 d . . .
C25 C 0.5179(3) 1.0354(4) 0.9368(2) 0.0245(12) Uani 1 1 d . . .
H25A H 0.5510 1.0727 0.9523 0.029 Uiso 1 1 calc R . .
C26 C 0.5156(3) 1.0310(4) 0.8866(2) 0.0265(13) Uani 1 1 d . . .
H26A H 0.5470 1.0673 0.8685 0.032 Uiso 1 1 calc R . .
C27 C 0.4697(3) 0.9900(4) 1.0200(2) 0.0198(12) Uani 1 1 d . . .
H27A H 0.4499 0.9286 1.0321 0.024 Uiso 1 1 calc R . .
H27B H 0.4406 1.0442 1.0298 0.024 Uiso 1 1 calc R . .
C28 C 0.5351(3) 1.0036(4) 1.04493(18) 0.0222(12) Uani 1 1 d . . .
H28A H 0.5542 1.0661 1.0337 0.027 Uiso 1 1 calc R . .
H28B H 0.5647 0.9507 1.0342 0.027 Uiso 1 1 calc R . .
C29 C 0.4789(3) 1.0048(4) 1.1779(2) 0.0218(12) Uani 1 1 d . . .
H29A H 0.4388 1.0036 1.1955 0.026 Uiso 1 1 calc R . .
C30 C 0.4762(3) 1.0011(4) 1.1282(2) 0.0226(12) Uani 1 1 d . . .
H30A H 0.4351 0.9965 1.1122 0.027 Uiso 1 1 calc R . .
C31 C 0.5328(3) 1.0040(4) 1.1006(2) 0.0200(12) Uani 1 1 d . . .
C32 C 0.5907(3) 1.0080(4) 1.12749(19) 0.0233(12) Uani 1 1 d . . .
H32A H 0.6314 1.0087 1.1108 0.028 Uiso 1 1 calc R . .
C33 C 0.5894(2) 1.0108(4) 1.17755(19) 0.0215(11) Uani 1 1 d . . .
H33A H 0.6298 1.0135 1.1946 0.026 Uiso 1 1 calc R . .
C34 C 0.6016(3) 0.8892(4) 0.7989(2) 0.0314(14) Uani 1 1 d . . .
C35 C 0.6726(2) 0.9063(4) 0.8110(2) 0.0244(12) Uani 1 1 d . A .
C36 C 0.6959(2) 0.9974(4) 0.8178(2) 0.0232(12) Uani 1 1 d . . .
H36A H 0.6673 1.0514 0.8145 0.028 Uiso 1 1 calc R A .
C37 C 0.7622(2) 1.0140(4) 0.82993(19) 0.0204(11) Uani 1 1 d . A .
C38 C 0.7870(3) 1.1152(4) 0.83727(19) 0.0239(12) Uani 1 1 d . . .
C39 C 0.8033(2) 0.9341(4) 0.83230(19) 0.0215(11) Uani 1 1 d . . .
H39A H 0.8482 0.9439 0.8392 0.026 Uiso 1 1 calc R A .
C40 C 0.7805(2) 0.8394(4) 0.82477(18) 0.0197(11) Uani 1 1 d . A .
C41 C 0.8268(3) 0.7545(4) 0.82504(19) 0.0226(11) Uani 1 1 d . . .
C42 C 0.7138(2) 0.8257(4) 0.8159(2) 0.0233(12) Uani 1 1 d . . .
H42A H 0.6966 0.7616 0.8132 0.028 Uiso 1 1 calc R A .
C45 C 0.7562(3) 0.4223(4) 0.4677(2) 0.0238(12) Uani 1 1 d . . .
C43 C 0.7955(6) 0.5840(9) 0.4516(6) 0.043(3) Uani 0.518(6) 1 d P B 1
H43A H 0.8263 0.6234 0.4348 0.051 Uiso 0.518(6) 1 calc PR B 1
C44 C 0.8012(7) 0.4841(10) 0.4489(5) 0.033(2) Uani 0.518(6) 1 d P B 1
H44A H 0.8386 0.4573 0.4332 0.039 Uiso 0.518(6) 1 calc PR B 1
C46 C 0.7040(6) 0.4695(8) 0.4927(5) 0.031(2) Uani 0.518(6) 1 d P B 1
H46A H 0.6712 0.4314 0.5081 0.037 Uiso 0.518(6) 1 calc PR B 1
C47 C 0.7007(5) 0.5692(7) 0.4948(4) 0.0231(19) Uani 0.518(6) 1 d P B 1
H47A H 0.6635 0.5987 0.5093 0.028 Uiso 0.518(6) 1 calc PR B 1
C43' C 0.8087(7) 0.5746(9) 0.4826(7) 0.043(3) Uani 0.482(6) 1 d P B 2
H43B H 0.8475 0.6084 0.4912 0.051 Uiso 0.482(6) 1 calc PR B 2
C44' C 0.8097(8) 0.4765(11) 0.4758(5) 0.033(2) Uani 0.482(6) 1 d P B 2
H44B H 0.8507 0.4443 0.4768 0.039 Uiso 0.482(6) 1 calc PR B 2
C46' C 0.7005(6) 0.4742(9) 0.4568(5) 0.031(2) Uani 0.482(6) 1 d P B 2
H46B H 0.6626 0.4418 0.4451 0.037 Uiso 0.482(6) 1 calc PR B 2
C47' C 0.7003(6) 0.5738(8) 0.4632(5) 0.0231(19) Uani 0.482(6) 1 d P B 2
H47B H 0.6604 0.6065 0.4569 0.028 Uiso 0.482(6) 1 calc PR B 2
C48' C 0.7613(3) 0.3141(4) 0.4620(2) 0.0355(15) Uani 1 1 d . B .
H48A H 0.8080 0.2960 0.4609 0.043 Uiso 1 1 calc R . .
H48B H 0.7416 0.2954 0.4301 0.043 Uiso 1 1 calc R . .
C49 C 0.7285(3) 0.2564(4) 0.5024(2) 0.0285(14) Uani 1 1 d . . .
H49A H 0.7067 0.2869 0.5291 0.034 Uiso 1 1 calc R B .
C50 C 0.7482(3) -0.0008(4) 0.4511(2) 0.0254(13) Uani 1 1 d . B .
H50A H 0.7573 -0.0310 0.4205 0.030 Uiso 1 1 calc R . .
C51 C 0.7475(3) 0.1004(4) 0.4531(2) 0.0290(13) Uani 1 1 d . . .
H51A H 0.7571 0.1379 0.4247 0.035 Uiso 1 1 calc R B .
C52 C 0.7327(2) 0.1465(4) 0.4973(2) 0.0239(12) Uani 1 1 d . B .
C53 C 0.7225(3) 0.0870(4) 0.5376(2) 0.0290(13) Uani 1 1 d . . .
H53A H 0.7139 0.1148 0.5689 0.035 Uiso 1 1 calc R B .
C54 C 0.7248(3) -0.0122(4) 0.5323(2) 0.0293(13) Uani 1 1 d . B .
H54A H 0.7175 -0.0511 0.5606 0.035 Uiso 1 1 calc R . .
C55 C 0.8538(2) 0.7849(3) 0.51807(18) 0.0161(10) Uani 1 1 d . . .
C56 C 0.9210(2) 0.7725(3) 0.53824(18) 0.0156(10) Uani 1 1 d . . .
C57 C 0.9756(2) 0.7643(3) 0.50815(19) 0.0176(11) Uani 1 1 d . . .
H57A H 0.9704 0.7701 0.4736 0.021 Uiso 1 1 calc R . .
C58 C 1.0373(2) 0.7479(4) 0.52715(19) 0.0179(11) Uani 1 1 d . . .
C59 C 1.0957(2) 0.7372(3) 0.49465(19) 0.0188(11) Uani 1 1 d . . .
C60 C 1.0444(3) 0.7401(4) 0.57763(19) 0.0196(11) Uani 1 1 d . . .
H60A H 1.0864 0.7294 0.5913 0.024 Uiso 1 1 calc R . .
C61 C 0.9902(2) 0.7480(3) 0.60869(19) 0.0181(11) Uani 1 1 d . . .
C62 C 1.0009(3) 0.7357(4) 0.66248(19) 0.0205(11) Uani 1 1 d . . .
C63 C 0.9291(2) 0.7634(4) 0.5892(2) 0.0195(11) Uani 1 1 d . . .
H63A H 0.8923 0.7679 0.6103 0.023 Uiso 1 1 calc R . .
C64 C 1.0285(3) 0.9997(4) 0.5075(2) 0.0277(14) Uani 1 1 d . . .
H64A H 1.0687 0.9931 0.4904 0.033 Uiso 1 1 calc R . .
C65 C 1.0302(3) 0.9956(4) 0.5581(2) 0.0230(12) Uani 1 1 d . . .
H65A H 1.0708 0.9883 0.5745 0.028 Uiso 1 1 calc R . .
C66 C 0.9729(3) 1.0023(4) 0.5850(2) 0.0238(13) Uani 1 1 d . . .
C67 C 0.9165(3) 1.0155(4) 0.5572(2) 0.0266(13) Uani 1 1 d . . .
H67A H 0.8757 1.0215 0.5735 0.032 Uiso 1 1 calc R . .
C68 C 0.9182(3) 1.0199(4) 0.5068(2) 0.0257(12) Uani 1 1 d . . .
H68A H 0.8785 1.0288 0.4895 0.031 Uiso 1 1 calc R . .
C69 C 0.9699(3) 0.9991(4) 0.6398(2) 0.0248(13) Uani 1 1 d . . .
H69A H 0.9438 0.9416 0.6496 0.030 Uiso 1 1 calc R . .
H69B H 0.9466 1.0579 0.6514 0.030 Uiso 1 1 calc R . .
C70 C 1.0371(3) 0.9939(4) 0.6661(2) 0.0290(13) Uani 1 1 d . C .
H70A H 1.0610 0.9356 0.6546 0.035 Uiso 1 1 calc R . .
H70B H 1.0631 1.0521 0.6573 0.035 Uiso 1 1 calc R . .
C73 C 1.0296(3) 0.9891(4) 0.7208(2) 0.0245(13) Uani 1 1 d . . .
C71 C 1.0043(5) 1.0683(7) 0.7990(3) 0.030(2) Uani 0.669(11) 1 d P C 1
H71A H 0.9889 1.1237 0.8164 0.036 Uiso 0.669(11) 1 calc PR C 1
C72 C 1.0118(7) 1.0726(10) 0.7485(5) 0.041(4) Uani 0.669(11) 1 d P C 1
H72A H 1.0049 1.1328 0.7320 0.050 Uiso 0.669(11) 1 calc PR C 1
C74 C 1.0439(6) 0.9071(8) 0.7491(5) 0.031(3) Uani 0.669(11) 1 d P C 1
H74A H 1.0584 0.8490 0.7335 0.037 Uiso 0.669(11) 1 calc PR C 1
C75 C 1.0371(5) 0.9097(8) 0.7998(4) 0.026(2) Uani 0.669(11) 1 d P C 1
H75A H 1.0468 0.8517 0.8175 0.032 Uiso 0.669(11) 1 calc PR C 1
C71' C 0.9784(12) 1.0275(15) 0.7979(7) 0.030(2) Uani 0.331(11) 1 d P C 2
H71B H 0.9401 1.0517 0.8133 0.036 Uiso 0.331(11) 1 calc PR C 2
C72' C 0.9856(16) 1.044(2) 0.7454(13) 0.041(4) Uani 0.331(11) 1 d P C 2
H72B H 0.9603 1.0922 0.7290 0.050 Uiso 0.331(11) 1 calc PR C 2
C74' C 1.0689(14) 0.9333(18) 0.7448(11) 0.031(3) Uani 0.331(11) 1 d P C 2
H74B H 1.1008 0.8961 0.7277 0.037 Uiso 0.331(11) 1 calc PR C 2
C75' C 1.0646(12) 0.9272(18) 0.7972(10) 0.026(2) Uani 0.331(11) 1 d P C 2
H75B H 1.0931 0.8843 0.8143 0.032 Uiso 0.331(11) 1 calc PR C 2
O19 O 0.69218(16) 1.2561(3) 0.75469(13) 0.0222(8) Uani 1 1 d . . .
H19A H 0.7194 1.2629 0.7780 0.027 Uiso 1 1 d . . .
H19B H 0.6532 1.2474 0.7591 0.027 Uiso 1 1 d . . .
O20 O 0.36904(16) 0.9915(3) 0.78577(13) 0.0223(8) Uani 1 1 d . . .
H20A H 0.3502 0.9930 0.8140 0.027 Uiso 1 1 d . . .
H20B H 0.3472 0.9928 0.7602 0.027 Uiso 1 1 d . . .
O21 O 0.46222(17) 0.8244(3) 0.77727(13) 0.0233(8) Uani 1 1 d . . .
H21B H 0.4604 0.7884 0.8035 0.028 Uiso 1 1 d . . .
H21C H 0.4602 0.7959 0.7498 0.028 Uiso 1 1 d . . .
O22 O 0.49083(17) 1.1301(2) 0.78599(13) 0.0236(8) Uani 1 1 d . . .
H22B H 0.4951 1.1588 0.8126 0.028 Uiso 1 1 d . . .
H22C H 0.4948 1.1618 0.7588 0.028 Uiso 1 1 d . . .
O23 O 0.70622(16) 0.7997(3) 0.41171(13) 0.0230(8) Uani 1 1 d . . .
H23B H 0.7326 0.8004 0.3884 0.028 Uiso 1 1 d . . .
H23C H 0.6652 0.7948 0.4063 0.028 Uiso 1 1 d . . .
O24 O 1.05434(17) 1.1204(3) 0.40796(13) 0.0257(8) Uani 1 1 d . . .
H24A H 1.0668 1.1412 0.4353 0.031 Uiso 1 1 d . . .
H24B H 1.0708 1.1453 0.3816 0.031 Uiso 1 1 d . . .
O25 O 0.9133(2) 1.1324(4) 0.40533(16) 0.0588(15) Uani 1 1 d . . .
H25B H 0.8982 1.1555 0.4314 0.071 Uiso 1 1 d . . .
H25C H 0.9015 1.1631 0.3777 0.071 Uiso 1 1 d . . .
O26 O 1.05224(18) 0.9102(3) 0.40322(13) 0.0297(9) Uani 1 1 d . . .
H26B H 1.0642 0.8852 0.4291 0.036 Uiso 1 1 d . . .
H26C H 1.0684 0.8913 0.3755 0.036 Uiso 1 1 d . . .
O27 O 0.9060(2) 0.9128(3) 0.40058(15) 0.0463(12) Uani 1 1 d . . .
H27D H 0.8903 0.8905 0.4272 0.056 Uiso 0.50 1 d PR D 2
H27F H 0.8919 0.8921 0.3732 0.056 Uiso 0.50 1 d PR D 2
H27C H 0.8897 0.8983 0.4285 0.056 Uiso 1 1 d R D 1
C76 C 0.8738(6) 0.8606(10) 0.3610(4) 0.038(3) Uani 0.50 1 d P E 1
H76A H 0.8798 0.8955 0.3295 0.046 Uiso 0.50 1 calc PR E 1
H76B H 0.8265 0.8548 0.3676 0.046 Uiso 0.50 1 calc PR E 1
C77 C 0.9063(6) 0.7568(11) 0.3586(5) 0.047(4) Uani 0.50 1 d P E 1
H77A H 0.8864 0.7190 0.3320 0.071 Uiso 0.50 1 calc PR E 1
H77B H 0.8996 0.7230 0.3899 0.071 Uiso 0.50 1 calc PR E 1
H77C H 0.9532 0.7638 0.3525 0.071 Uiso 0.50 1 calc PR E 1
O28 O 0.8701(2) 0.3015(3) 0.79168(15) 0.0404(11) Uani 1 1 d . . .
H28 H 0.8830 0.2427 0.7943 0.061 Uiso 1 1 d R . .
H28' H 0.8298 0.2978 0.7837 0.061 Uiso 1 1 d R . .
O29 O 0.6902(4) 0.5895(6) 0.8426(3) 0.0330(19) Uani 0.50 1 d P . .
H29 H 0.7345 0.5729 0.8419 0.050 Uiso 0.50 1 d PR . .
H29' H 0.6750 0.6162 0.8166 0.050 Uiso 0.50 1 d PR . .

loop_
_atom_site_aniso_label
_atom_site_aniso_U_11
_atom_site_aniso_U_22
_atom_site_aniso_U_33
_atom_site_aniso_U_23
_atom_site_aniso_U_13
_atom_site_aniso_U_12
Co1 0.0092(3) 0.0145(3) 0.0226(4) -0.0012(3) 0.0007(3) -0.0005(3)
Co2 0.0132(3) 0.0225(3) 0.0135(3) -0.0029(3) 0.0005(3) -0.0005(3)
Co3 0.0121(3) 0.0136(3) 0.0231(4) -0.0019(3) 0.0015(3) -0.0020(3)
Co4 0.0206(4) 0.0332(4) 0.0175(4) -0.0042(3) 0.0020(3) -0.0022(3)
O1 0.0153(17) 0.0230(18) 0.0147(19) -0.0007(14) 0.0028(14) -0.0023(14)
O2 0.0088(17) 0.0248(19) 0.026(2) -0.0035(16) -0.0038(15) -0.0029(15)
O3 0.037(2) 0.037(2) 0.016(2) -0.0029(18) -0.0045(18) 0.0081(18)
O4 0.030(2) 0.034(2) 0.022(2) -0.0037(17) 0.0111(18) -0.0018(17)
O5 0.0104(17) 0.0224(19) 0.029(2) -0.0018(15) 0.0018(15) 0.0005(14)
O6 0.0133(19) 0.039(2) 0.026(2) -0.0089(17) -0.0005(16) 0.0029(16)
O7 0.0125(18) 0.036(2) 0.027(2) -0.0125(18) -0.0008(17) -0.0015(15)
O8 0.021(3) 0.019(4) 0.037(9) 0.004(6) -0.010(7) 0.001(3)
O8' 0.021(3) 0.019(4) 0.037(9) 0.004(6) -0.010(7) 0.001(3)
O9 0.023(2) 0.026(2) 0.029(2) -0.0011(16) -0.0067(16) 0.0038(16)
O10 0.018(2) 0.029(2) 0.049(3) 0.0009(18) -0.0155(19) -0.0023(16)
O11 0.017(2) 0.031(2) 0.031(2) -0.0065(17) -0.0044(16) 0.0050(15)
O12 0.023(2) 0.024(2) 0.040(2) -0.0091(18) 0.0015(18) 0.0036(16)
O13 0.0155(18) 0.0227(18) 0.020(2) 0.0003(15) 0.0043(15) -0.0001(14)
O14 0.0124(18) 0.026(2) 0.023(2) -0.0006(16) 0.0048(15) -0.0021(15)
O15 0.0157(19) 0.039(2) 0.021(2) 0.0051(17) -0.0002(15) 0.0033(16)
O16 0.0121(18) 0.027(2) 0.024(2) 0.0022(15) 0.0007(15) 0.0041(14)
O17 0.024(2) 0.041(2) 0.022(2) 0.0092(18) 0.0010(18) 0.0017(18)
O18 0.026(2) 0.040(2) 0.021(2) 0.0072(18) -0.0019(17) 0.0062(16)
N1 0.020(2) 0.015(2) 0.025(2) -0.0022(19) 0.005(2) -0.0034(16)
N2 0.018(2) 0.017(2) 0.032(3) -0.002(2) 0.000(2) -0.0006(17)
N3 0.018(2) 0.019(2) 0.017(2) -0.0001(18) -0.0025(18) 0.0009(17)
N4 0.021(2) 0.022(2) 0.014(2) 0.0010(18) -0.0020(18) -0.0049(18)
N5 0.027(2) 0.021(2) 0.028(3) 0.000(2) -0.002(2) 0.0041(19)
N6 0.013(2) 0.017(2) 0.028(3) 0.001(2) -0.0001(19) -0.0029(16)
N7 0.026(3) 0.028(2) 0.023(3) -0.001(2) 0.004(2) -0.0077(19)
N8 0.033(3) 0.025(2) 0.021(3) 0.002(2) 0.002(2) 0.003(2)
C1 0.025(3) 0.017(3) 0.041(4) 0.000(2) -0.007(3) 0.000(2)
C2 0.019(3) 0.018(3) 0.048(4) -0.001(2) -0.001(3) -0.001(2)
C3 0.022(3) 0.017(2) 0.023(3) -0.003(2) 0.004(2) -0.0008(19)
C4 0.025(3) 0.025(3) 0.052(4) -0.003(3) -0.003(3) -0.005(2)
C5 0.018(3) 0.023(3) 0.049(4) -0.007(3) -0.003(3) -0.001(2)
C6 0.028(3) 0.017(3) 0.046(4) -0.002(3) 0.000(3) 0.002(2)
C7 0.049(4) 0.011(3) 0.052(4) 0.002(3) -0.012(3) 0.002(3)
C8 0.047(4) 0.021(3) 0.035(4) 0.002(3) 0.004(3) 0.001(3)
C9 0.038(4) 0.023(3) 0.035(4) 0.002(3) 0.000(3) 0.007(2)
C10 0.027(3) 0.024(3) 0.040(4) 0.004(3) -0.006(3) 0.001(2)
C11 0.075(5) 0.023(3) 0.041(4) -0.006(3) 0.005(4) -0.004(3)
C12 0.062(5) 0.014(3) 0.041(4) -0.001(3) -0.007(3) -0.002(3)
C13 0.012(2) 0.010(2) 0.021(3) -0.0029(19) 0.002(2) 0.0020(18)
C14 0.012(2) 0.017(2) 0.019(3) -0.001(2) 0.002(2) 0.0019(19)
C15 0.019(3) 0.017(3) 0.020(3) -0.003(2) -0.003(2) -0.001(2)
C16 0.021(3) 0.011(2) 0.020(3) 0.001(2) 0.005(2) 0.000(2)
C17 0.029(3) 0.018(3) 0.022(3) 0.000(2) 0.003(2) -0.002(2)
C18 0.011(2) 0.016(2) 0.025(3) 0.002(2) 0.006(2) -0.0003(19)
C19 0.014(2) 0.014(2) 0.022(3) -0.003(2) 0.001(2) -0.0010(19)
C20 0.012(2) 0.015(2) 0.025(3) -0.003(2) 0.003(2) 0.0013(18)
C21 0.014(2) 0.012(2) 0.018(3) 0.0028(19) 0.005(2) 0.0005(18)
C22 0.029(3) 0.032(3) 0.018(3) 0.000(2) -0.001(2) -0.010(2)
C23 0.033(3) 0.031(3) 0.019(3) 0.001(2) -0.001(2) -0.006(3)
C24 0.022(3) 0.019(3) 0.017(3) -0.001(2) -0.005(2) 0.003(2)
C25 0.025(3) 0.030(3) 0.019(3) 0.002(2) -0.005(2) -0.004(2)
C26 0.030(3) 0.027(3) 0.022(3) 0.003(2) -0.002(2) -0.007(2)
C27 0.026(3) 0.021(3) 0.012(3) 0.003(2) -0.004(2) 0.000(2)
C28 0.033(3) 0.021(3) 0.013(3) 0.004(2) -0.001(2) -0.003(2)
C29 0.021(3) 0.024(3) 0.020(3) 0.004(2) 0.000(2) -0.003(2)
C30 0.021(3) 0.022(3) 0.024(3) 0.005(2) -0.009(2) -0.007(2)
C31 0.028(3) 0.014(2) 0.018(3) 0.006(2) -0.008(2) -0.008(2)
C32 0.026(3) 0.028(3) 0.016(3) -0.001(2) 0.001(2) -0.003(2)
C33 0.018(3) 0.031(3) 0.016(3) -0.002(2) -0.003(2) -0.004(2)
C34 0.017(3) 0.027(3) 0.050(4) -0.019(3) 0.001(3) 0.001(2)
C35 0.017(3) 0.023(3) 0.033(3) -0.014(2) -0.005(2) 0.000(2)
C36 0.013(3) 0.030(3) 0.026(3) -0.007(2) -0.003(2) 0.006(2)
C37 0.014(3) 0.029(3) 0.018(3) -0.005(2) -0.003(2) -0.002(2)
C38 0.027(3) 0.027(3) 0.017(3) 0.001(2) -0.007(2) -0.001(2)
C39 0.014(3) 0.029(3) 0.021(3) -0.005(2) -0.001(2) 0.002(2)
C40 0.017(3) 0.027(3) 0.015(3) -0.005(2) -0.003(2) 0.002(2)
C41 0.023(3) 0.027(3) 0.019(3) -0.007(2) -0.002(2) 0.000(2)
C42 0.018(3) 0.026(3) 0.026(3) -0.009(2) -0.002(2) 0.001(2)
C45 0.030(3) 0.014(2) 0.028(3) -0.003(2) -0.005(2) -0.001(2)
C43 0.021(5) 0.016(4) 0.091(12) 0.002(7) -0.015(6) 0.007(3)
C44 0.034(5) 0.025(4) 0.038(7) -0.008(7) -0.006(7) 0.007(4)
C46 0.026(4) 0.028(4) 0.038(5) 0.000(5) 0.009(5) 0.002(3)
C47 0.021(3) 0.016(3) 0.033(5) 0.006(5) 0.007(5) 0.001(3)
C43' 0.021(5) 0.016(4) 0.091(12) 0.002(7) -0.015(6) 0.007(3)
C44' 0.034(5) 0.025(4) 0.038(7) -0.008(7) -0.006(7) 0.007(4)
C46' 0.026(4) 0.028(4) 0.038(5) 0.000(5) 0.009(5) 0.002(3)
C47' 0.021(3) 0.016(3) 0.033(5) 0.006(5) 0.007(5) 0.001(3)
C48' 0.041(4) 0.017(3) 0.048(4) -0.002(3) 0.007(3) -0.001(3)
C49 0.045(4) 0.014(3) 0.027(3) -0.006(2) 0.004(3) 0.009(3)
C50 0.028(3) 0.017(3) 0.030(3) -0.008(2) 0.007(3) -0.001(2)
C51 0.034(3) 0.021(3) 0.032(3) 0.002(2) 0.007(3) -0.002(2)
C52 0.015(3) 0.019(3) 0.038(3) -0.001(2) -0.006(2) 0.001(2)
C53 0.035(3) 0.025(3) 0.028(3) -0.007(2) -0.003(3) -0.003(2)
C54 0.035(3) 0.023(3) 0.029(3) 0.001(2) -0.001(3) 0.000(3)
C55 0.018(3) 0.012(2) 0.019(3) -0.0016(19) -0.002(2) -0.004(2)
C56 0.014(2) 0.015(2) 0.019(3) 0.000(2) 0.000(2) -0.0032(18)
C57 0.017(3) 0.018(3) 0.019(3) 0.000(2) -0.002(2) -0.001(2)
C58 0.015(3) 0.015(2) 0.024(3) 0.003(2) 0.002(2) 0.000(2)
C59 0.016(3) 0.013(2) 0.027(3) 0.005(2) 0.002(2) -0.0016(18)
C60 0.018(3) 0.016(3) 0.025(3) 0.004(2) -0.001(2) 0.001(2)
C61 0.022(3) 0.016(2) 0.016(3) 0.002(2) -0.001(2) -0.001(2)
C62 0.025(3) 0.022(3) 0.015(3) 0.002(2) 0.002(2) 0.001(2)
C63 0.012(2) 0.021(3) 0.025(3) 0.000(2) 0.006(2) -0.002(2)
C64 0.032(3) 0.030(3) 0.021(3) -0.005(2) 0.004(3) -0.002(2)
C65 0.022(3) 0.025(3) 0.022(3) -0.003(2) -0.003(2) -0.002(2)
C66 0.035(4) 0.014(3) 0.023(3) -0.003(2) 0.003(3) -0.001(2)
C67 0.026(3) 0.027(3) 0.027(3) -0.006(2) 0.006(3) -0.008(2)
C68 0.029(3) 0.025(3) 0.023(3) -0.006(2) 0.001(2) -0.008(2)
C69 0.029(3) 0.019(3) 0.025(3) 0.005(2) 0.007(2) -0.001(2)
C70 0.034(3) 0.034(3) 0.020(3) -0.005(2) 0.004(3) 0.003(3)
C73 0.026(3) 0.025(3) 0.023(3) 0.001(2) 0.006(2) -0.003(2)
C71 0.053(7) 0.018(5) 0.020(4) -0.004(4) -0.004(4) 0.005(4)
C72 0.072(12) 0.032(8) 0.020(4) 0.004(5) 0.000(7) 0.016(6)
C74 0.049(9) 0.017(6) 0.026(4) -0.005(4) -0.005(6) 0.005(4)
C75 0.038(8) 0.020(5) 0.021(4) 0.002(3) -0.015(6) -0.004(5)
C71' 0.053(7) 0.018(5) 0.020(4) -0.004(4) -0.004(4) 0.005(4)
C72' 0.072(12) 0.032(8) 0.020(4) 0.004(5) 0.000(7) 0.016(6)
C74' 0.049(9) 0.017(6) 0.026(4) -0.005(4) -0.005(6) 0.005(4)
C75' 0.038(8) 0.020(5) 0.021(4) 0.002(3) -0.015(6) -0.004(5)
O19 0.0115(18) 0.027(2) 0.028(2) -0.0053(16) -0.0002(15) -0.0023(15)
O20 0.0177(18) 0.037(2) 0.0120(17) 0.0031(16) 0.0002(16) 0.0010(15)
O21 0.024(2) 0.0254(19) 0.021(2) -0.0070(16) -0.0006(16) -0.0008(15)
O22 0.029(2) 0.0280(19) 0.0141(18) -0.0016(16) -0.0001(17) -0.0033(16)
O23 0.0159(18) 0.030(2) 0.023(2) -0.0029(16) 0.0028(15) -0.0058(15)
O24 0.028(2) 0.036(2) 0.0136(19) -0.0002(16) 0.0025(16) -0.0081(16)
O25 0.039(3) 0.113(4) 0.024(2) -0.028(3) -0.015(2) 0.039(3)
O26 0.035(2) 0.042(2) 0.0121(18) 0.0039(17) 0.0078(17) 0.0090(18)
O27 0.049(3) 0.075(3) 0.015(2) -0.005(2) 0.012(2) -0.035(2)
C76 0.039(7) 0.057(8) 0.019(6) -0.007(6) 0.005(5) -0.008(6)
C77 0.025(7) 0.085(11) 0.032(7) 0.013(7) 0.014(5) 0.026(7)
O28 0.040(3) 0.044(3) 0.037(3) 0.002(2) -0.004(2) -0.012(2)
O29 0.028(5) 0.039(5) 0.032(5) 0.010(4) 0.002(4) 0.004(4)

loop_
_atom_type_symbol
_atom_type_description
_atom_type_scat_dispersion_real
_atom_type_scat_dispersion_imag
_atom_type_scat_source
C C 0.0033 0.0016 'International Tables Vol C Tables 4.2.6.8 and 6.1.1.4'
H H 0.0000 0.0000 'International Tables Vol C Tables 4.2.6.8 and 6.1.1.4'
N N 0.0061 0.0033 'International Tables Vol C Tables 4.2.6.8 and 6.1.1.4'
O O 0.0106 0.0060 'International Tables Vol C Tables 4.2.6.8 and 6.1.1.4'
Co Co 0.3494 0.9721 'International Tables Vol C Tables 4.2.6.8 and 6.1.1.4'

loop_
_geom_angle_atom_site_label_1
_geom_angle_atom_site_label_2
_geom_angle_atom_site_label_3
_geom_angle
_geom_angle_site_symmetry_1
_geom_angle_site_symmetry_3
O5 Co1 O19 93.30(14) 3_475 .
O5 Co1 O2 102.26(13) 3_475 .
O19 Co1 O2 164.00(13) . .
O5 Co1 O1 163.62(13) 3_475 .
O19 Co1 O1 102.85(13) . .
O2 Co1 O1 61.45(12) . .
O5 Co1 N2 88.09(14) 3_475 1_565
O19 Co1 N2 90.03(16) . 1_565
O2 Co1 N2 86.80(15) . 1_565
O1 Co1 N2 89.18(14) . 1_565
O5 Co1 N1 93.72(15) 3_475 .
O19 Co1 N1 93.38(16) . .
O2 Co1 N1 89.38(15) . .
O1 Co1 N1 88.10(14) . .
N2 Co1 N1 176.04(17) 1_565 .
O5 Co1 C13 132.94(16) 3_475 .
O19 Co1 C13 133.59(15) . .
O2 Co1 C13 30.69(14) . .
O1 Co1 C13 30.77(14) . .
N2 Co1 C13 88.17(16) 1_565 .
N1 Co1 C13 88.02(15) . .
O7 Co2 O20 177.06(15) . .
O7 Co2 O22 85.91(14) . .
O20 Co2 O22 95.87(14) . .
O7 Co2 O21 88.53(14) . .
O20 Co2 O21 89.76(14) . .
O22 Co2 O21 174.10(14) . .
O7 Co2 N3 89.44(16) . .
O20 Co2 N3 88.32(15) . .
O22 Co2 N3 87.53(15) . .
O21 Co2 N3 94.39(15) . .
O7 Co2 N4 93.67(16) . 2_674
O20 Co2 N4 88.71(15) . 2_674
O22 Co2 N4 88.70(15) . 2_674
O21 Co2 N4 89.69(15) . 2_674
N3 Co2 N4 174.94(16) . 2_674
O16 Co3 O23 95.63(13) 3_465 .
O16 Co3 O14 102.20(13) 3_465 .
O23 Co3 O14 162.10(13) . .
O16 Co3 N6 89.77(15) 3_465 1_565
O23 Co3 N6 88.57(16) . 1_565
O14 Co3 N6 89.90(15) . 1_565
O16 Co3 O13 162.99(13) 3_465 .
O23 Co3 O13 101.25(13) . .
O14 Co3 O13 60.88(13) . .
N6 Co3 O13 88.60(14) 1_565 .
O16 Co3 N5 91.68(15) 3_465 .
O23 Co3 N5 92.21(16) . .
O14 Co3 N5 88.89(15) . .
N6 Co3 N5 178.28(16) 1_565 .
O13 Co3 N5 89.74(15) . .
O24 Co4 O25 88.89(19) . .
O24 Co4 O26 87.72(15) . .
O25 Co4 O26 175.98(17) . .
O24 Co4 O27 177.17(16) . .
O25 Co4 O27 92.5(2) . .
O26 Co4 O27 90.80(17) . .
O24 Co4 N8 94.36(16) . 2_774
O25 Co4 N8 92.95(17) . 2_774
O26 Co4 N8 89.45(16) . 2_774
O27 Co4 N8 88.05(17) . 2_774
O24 Co4 N7 90.13(15) . .
O25 Co4 N7 87.88(17) . .
O26 Co4 N7 89.98(16) . .
O27 Co4 N7 87.45(16) . .
N8 Co4 N7 175.45(16) 2_774 .
C13 O1 Co1 88.9(3) . .
C13 O2 Co1 89.1(3) . .
C20 O5 Co1 128.8(3) . 3_575
C34 O7 Co2 126.7(4) . .
C55 O13 Co3 88.3(3) . .
C55 O14 Co3 90.7(3) . .
C59 O16 Co3 128.0(3) . 3_565
C1 N1 C5 115.7(4) . .
C1 N1 Co1 125.1(3) . .
C5 N1 Co1 119.2(3) . .
C12 N2 C8 116.2(5) . .
C12 N2 Co1 122.9(4) . 1_545
C8 N2 Co1 120.9(4) . 1_545
C26 N3 C22 115.5(5) . .
C26 N3 Co2 121.0(4) . .
C22 N3 Co2 123.4(3) . .
C29 N4 C33 115.5(5) . .
C29 N4 Co2 119.2(4) . 2_675
C33 N4 Co2 125.2(3) . 2_675
C47' N5 C43 99.1(9) . .
C47' N5 C47 38.1(6) . .
C43 N5 C47 117.1(8) . .
C47' N5 C43' 114.1(8) . .
C43 N5 C43' 37.6(8) . .
C47 N5 C43' 106.8(8) . .
C47' N5 Co3 122.4(6) . .
C43 N5 Co3 122.4(7) . .
C47 N5 Co3 120.2(5) . .
C43' N5 Co3 123.2(6) . .
C54 N6 C50 116.3(4) . .
C54 N6 Co3 123.1(4) . 1_545
C50 N6 Co3 120.6(4) . 1_545
C64 N7 C68 115.6(5) . .
C64 N7 Co4 120.1(4) . .
C68 N7 Co4 124.3(4) . .
C71' N8 C75 106.0(11) . .
C71' N8 C71 33.4(9) . .
C75 N8 C71 118.1(7) . .
C71' N8 C75' 113.5(15) . .
C75 N8 C75' 25.8(8) . .
C71 N8 C75' 109.9(11) . .
C71' N8 Co4 125.8(10) . 2_775
C75 N8 Co4 120.8(6) . 2_775
C71 N8 Co4 120.9(5) . 2_775
C75' N8 Co4 120.6(11) . 2_775
N1 C1 C2 124.4(5) . .
C3 C2 C1 119.6(5) . .
C2 C3 C4 116.4(5) . .
C2 C3 C6 120.1(5) . .
C4 C3 C6 123.4(5) . .
C5 C4 C3 119.5(5) . .
N1 C5 C4 124.5(5) . .
C7 C6 C3 115.0(5) . .
C10 C7 C6 113.8(5) . .
N2 C8 C9 123.4(6) . .
C8 C9 C10 120.3(6) . .
C11 C10 C9 115.5(5) . .
C11 C10 C7 123.3(6) . .
C9 C10 C7 121.1(5) . .
C10 C11 C12 120.8(6) . .
N2 C12 C11 123.8(6) . .
O2 C13 O1 120.6(4) . .
O2 C13 C14 120.0(4) . .
O1 C13 C14 119.4(4) . .
O2 C13 Co1 60.2(2) . .
O1 C13 Co1 60.3(2) . .
C14 C13 Co1 177.1(3) . .
C21 C14 C15 119.6(5) . .
C21 C14 C13 121.4(4) . .
C15 C14 C13 119.0(4) . .
C16 C15 C14 121.1(5) . .
C15 C16 C18 118.3(5) . .
C15 C16 C17 120.3(5) . .
C18 C16 C17 121.4(5) . .
O3 C17 O4 127.5(5) . .
O3 C17 C16 116.8(5) . .
O4 C17 C16 115.6(5) . .
C19 C18 C16 121.0(5) . .
C21 C19 C18 119.0(5) . .
C21 C19 C20 120.5(5) . .
C18 C19 C20 120.4(4) . .
O6 C20 O5 124.9(5) . .
O6 C20 C19 118.9(4) . .
O5 C20 C19 116.2(4) . .
C14 C21 C19 120.8(5) . .
N3 C22 C23 123.6(5) . .
C22 C23 C24 121.6(5) . .
C23 C24 C25 114.5(5) . .
C23 C24 C27 120.7(5) . .
C25 C24 C27 124.8(5) . .
C26 C25 C24 121.1(5) . .
N3 C26 C25 123.6(5) . .
C24 C27 C28 114.6(5) . .
C27 C28 C31 114.8(4) . .
N4 C29 C30 124.5(5) . .
C29 C30 C31 120.5(5) . .
C30 C31 C32 115.4(5) . .
C30 C31 C28 124.7(5) . .
C32 C31 C28 119.9(5) . .
C33 C32 C31 120.6(5) . .
N4 C33 C32 123.4(5) . .
O8 C34 O7 122.2(10) . .
O8 C34 O8' 21.8(11) . .
O7 C34 O8' 128.4(11) . .
O8 C34 C35 120.9(10) . .
O7 C34 C35 116.1(5) . .
O8' C34 C35 113.7(11) . .
C36 C35 C42 120.3(5) . .
C36 C35 C34 121.0(5) . .
C42 C35 C34 118.7(5) . .
C35 C36 C37 121.4(5) . .
C39 C37 C36 117.8(5) . .
C39 C37 C38 121.5(5) . .
C36 C37 C38 120.6(5) . .
O10 C38 O9 124.2(5) . .
O10 C38 C37 118.2(5) . .
O9 C38 C37 117.6(5) . .
C37 C39 C40 121.8(5) . .
C39 C40 C42 118.5(5) . .
C39 C40 C41 120.6(4) . .
C42 C40 C41 120.9(5) . .
O12 C41 O11 125.5(5) . .
O12 C41 C40 117.9(5) . .
O11 C41 C40 116.5(5) . .
C35 C42 C40 120.0(5) . .
C44' C45 C44 32.7(7) . .
C44' C45 C46' 115.2(9) . .
C44 C45 C46' 99.2(8) . .
C44' C45 C46 106.4(9) . .
C44 C45 C46 114.1(8) . .
C46' C45 C46 41.0(6) . .
C44' C45 C48' 120.6(8) . .
C44 C45 C48' 122.3(7) . .
C46' C45 C48' 123.3(7) . .
C46 C45 C48' 123.6(7) . .
N5 C43 C44 122.2(13) . .
C45 C44 C43 123.0(13) . .
C47 C46 C45 120.7(10) . .
N5 C47 C46 122.3(10) . .
C44' C43' N5 119.5(12) . .
C45 C44' C43' 123.9(13) . .
C47' C46' C45 119.2(11) . .
N5 C47' C46' 126.9(11) . .
C45 C48' C49 114.4(5) . .
C48' C49 C52 115.4(5) . .
N6 C50 C51 123.4(5) . .
C50 C51 C52 119.3(5) . .
C53 C52 C51 116.8(5) . .
C53 C52 C49 120.4(5) . .
C51 C52 C49 122.8(5) . .
C54 C53 C52 119.8(5) . .
N6 C54 C53 124.3(5) . .
O14 C55 O13 119.9(4) . .
O14 C55 C56 120.6(4) . .
O13 C55 C56 119.5(4) . .
C57 C56 C63 118.8(4) . .
C57 C56 C55 122.3(5) . .
C63 C56 C55 118.9(4) . .
C58 C57 C56 121.8(5) . .
C57 C58 C60 118.6(5) . .
C57 C58 C59 121.6(5) . .
C60 C58 C59 119.8(5) . .
O15 C59 O16 124.7(5) . .
O15 C59 C58 118.2(5) . .
O16 C59 C58 117.1(5) . .
C58 C60 C61 120.7(5) . .
C63 C61 C60 120.0(5) . .
C63 C61 C62 122.0(5) . .
C60 C61 C62 118.0(5) . .
O18 C62 O17 122.9(5) . .
O18 C62 C61 123.2(5) . .
O17 C62 C61 113.9(5) . .
C61 C63 C56 120.1(5) . .
N7 C64 C65 124.6(6) . .
C64 C65 C66 120.3(6) . .
C65 C66 C67 115.0(5) . .
C65 C66 C69 124.2(5) . .
C67 C66 C69 120.8(5) . .
C68 C67 C66 121.8(5) . .
N7 C68 C67 122.7(6) . .
C66 C69 C70 115.2(5) . .
C73 C70 C69 111.8(5) . .
C74' C73 C72' 120(2) . .
C74' C73 C74 27.1(10) . .
C72' C73 C74 108.5(15) . .
C74' C73 C72 111.8(14) . .
C72' C73 C72 27.8(12) . .
C74 C73 C72 114.4(9) . .
C74' C73 C70 117.8(14) . .
C72' C73 C70 122.3(15) . .
C74 C73 C70 124.3(7) . .
C72 C73 C70 121.2(7) . .
C72 C71 N8 120.4(9) . .
C71 C72 C73 121.4(11) . .
C75 C74 C73 120.5(10) . .
N8 C75 C74 125.0(10) . .
N8 C71' C72' 125(2) . .
C73 C72' C71' 118(3) . .
C73 C74' C75' 120(3) . .
N8 C75' C74' 122(2) . .
C76 O27 Co4 133.5(6) . .
O27 C76 C77 106.5(10) . .

loop_
_geom_bond_atom_site_label_1
_geom_bond_atom_site_label_2
_geom_bond_distance
_geom_bond_site_symmetry_2
Co1 O5 2.045(3) 3_475
Co1 O19 2.079(4) .
Co1 O2 2.151(4) .
Co1 O1 2.154(3) .
Co1 N2 2.174(4) 1_565
Co1 N1 2.188(4) .
Co1 C13 2.478(5) .
Co2 O7 2.045(3) .
Co2 O20 2.110(3) .
Co2 O22 2.116(3) .
Co2 O21 2.130(4) .
Co2 N3 2.152(4) .
Co2 N4 2.162(4) 2_674
Co3 O16 2.057(3) 3_465
Co3 O23 2.083(4) .
Co3 O14 2.150(4) .
Co3 N6 2.153(4) 1_565
Co3 O13 2.184(3) .
Co3 N5 2.193(4) .
Co4 O24 2.064(4) .
Co4 O25 2.072(4) .
Co4 O26 2.102(4) .
Co4 O27 2.108(4) .
Co4 N8 2.135(5) 2_774
Co4 N7 2.136(5) .
O1 C13 1.268(6) .
O2 C13 1.265(6) .
O3 C17 1.246(6) .
O4 C17 1.262(6) .
O5 C20 1.262(6) .
O5 Co1 2.045(3) 3_575
O6 C20 1.249(6) .
O7 C34 1.250(6) .
O8 C34 1.175(18) .
O8' C34 1.41(2) .
O9 C38 1.275(6) .
O10 C38 1.248(6) .
O11 C41 1.264(6) .
O12 C41 1.247(6) .
O13 C55 1.285(6) .
O14 C55 1.252(6) .
O15 C59 1.253(6) .
O16 C59 1.268(6) .
O16 Co3 2.057(3) 3_565
O17 C62 1.328(6) .
O18 C62 1.220(6) .
N1 C1 1.323(7) .
N1 C5 1.338(6) .
N2 C12 1.330(7) .
N2 C8 1.342(7) .
N2 Co1 2.174(4) 1_545
N3 C26 1.322(7) .
N3 C22 1.345(6) .
N4 C29 1.335(7) .
N4 C33 1.344(7) .
N4 Co2 2.162(4) 2_675
N5 C47' 1.279(13) .
N5 C43 1.323(15) .
N5 C47 1.350(11) .
N5 C43' 1.439(13) .
N6 C54 1.335(7) .
N6 C50 1.337(7) .
N6 Co3 2.153(4) 1_545
N7 C64 1.337(7) .
N7 C68 1.354(7) .
N8 C71' 1.26(2) .
N8 C75 1.267(12) .
N8 C71 1.388(10) .
N8 C75' 1.42(3) .
N8 Co4 2.135(5) 2_775
C1 C2 1.387(7) .
C2 C3 1.386(7) .
C3 C4 1.393(7) .
C3 C6 1.520(7) .
C4 C5 1.377(7) .
C6 C7 1.505(8) .
C7 C10 1.503(8) .
C8 C9 1.373(8) .
C9 C10 1.403(8) .
C10 C11 1.374(9) .
C11 C12 1.377(8) .
C13 C14 1.496(7) .
C14 C21 1.379(7) .
C14 C15 1.399(7) .
C15 C16 1.391(7) .
C16 C18 1.405(7) .
C16 C17 1.508(7) .
C18 C19 1.398(7) .
C19 C21 1.395(7) .
C19 C20 1.503(7) .
C22 C23 1.353(7) .
C23 C24 1.377(7) .
C24 C25 1.384(7) .
C24 C27 1.493(8) .
C25 C26 1.370(8) .
C27 C28 1.516(7) .
C28 C31 1.517(8) .
C29 C30 1.359(8) .
C30 C31 1.383(8) .
C31 C32 1.396(7) .
C32 C33 1.365(7) .
C34 C35 1.509(7) .
C35 C36 1.350(7) .
C35 C42 1.398(7) .
C36 C37 1.415(7) .
C37 C39 1.384(7) .
C37 C38 1.493(7) .
C39 C40 1.395(7) .
C40 C42 1.399(7) .
C40 C41 1.502(7) .
C45 C44' 1.344(16) .
C45 C44 1.353(16) .
C45 C46' 1.377(13) .
C45 C46 1.424(12) .
C45 C48' 1.495(7) .
C43 C44 1.378(18) .
C46 C47 1.371(15) .
C43' C44' 1.36(2) .
C46' C47' 1.377(16) .
C48' C49 1.514(8) .
C49 C52 1.515(7) .
C50 C51 1.390(7) .
C51 C52 1.395(8) .
C52 C53 1.384(8) .
C53 C54 1.369(8) .
C55 C56 1.493(7) .
C56 C57 1.392(7) .
C56 C63 1.405(7) .
C57 C58 1.385(7) .
C58 C60 1.387(7) .
C58 C59 1.495(7) .
C60 C61 1.400(7) .
C61 C63 1.376(7) .
C61 C62 1.491(7) .
C64 C65 1.379(8) .
C65 C66 1.388(7) .
C66 C67 1.396(8) .
C66 C69 1.493(8) .
C67 C68 1.374(7) .
C69 C70 1.553(7) .
C70 C73 1.501(8) .
C73 C74' 1.29(3) .
C73 C72' 1.35(4) .
C73 C74 1.394(13) .
C73 C72 1.419(15) .
C71 C72 1.387(17) .
C74 C75 1.391(17) .
C71' C72' 1.46(4) .
C74' C75' 1.43(4) .
O27 C76 1.454(12) .
C76 C77 1.573(18) .
